data_1557135
loop_
_publ_author_name
'Krunks, Malle'
'Madarasz, Janos'
'Hiltunen, Lassi'
'Mannonen, Risto'
'Mellikov, Enn'
'Niinisto, Lauri'

_publ_section_title
;
 Structure and Thermal Behaviour of Dichlorobis(thiourea)cadmium(II), a
 Single-Source Precursor for CdS Thin Films
;
_journal_name_full 'Acta Chemica Scandinavica'
_journal_page_first 294
_journal_page_last 301
_journal_paper_doi 10.3891/acta.chem.scand.51-0294
_journal_volume 51
_journal_year 1997
_chemical_formula_sum 'C2 H8 Cd Cl2 N4 S2'
_chemical_formula_weight 335.56
_chemical_name_common Dichlorobis(thiourea)cadmium(II)
_space_group_IT_number 31
_space_group_name_Hall 'P 2ac -2'
_space_group_name_H-M_alt 'P m n 21'
_symmetry_cell_setting orthorhombic
_symmetry_Int_Tables_number 31
_symmetry_space_group_name_Hall 'P 2ac -2'
_symmetry_space_group_name_H-M 'P m n 21'
_cell_angle_alpha 90.
_cell_angle_beta 90.
_cell_angle_gamma 90.
_cell_formula_units_Z 2
_cell_length_a 13.110(3)
_cell_length_b 5.813(1)
_cell_length_c 6.482(1)
_cell_volume 493.98(16)
_diffrn_ambient_temperature 293
_diffrn_radiation_probe x-ray
_diffrn_radiation_type MoK\a
_diffrn_radiation_wavelength 0.71069
_exptl_absorpt_coefficient_mu 3.12
_exptl_crystal_density_diffrn 2.256
_exptl_crystal_F_000 324
_refine_ls_number_parameters 60
_refine_ls_number_reflns 786
_refine_ls_R_factor_gt 0.0211
_refine_ls_wR_factor_gt 0.0509
_cod_data_source_file Acta-Chem-Scand-1997-51-294.cif
_cod_data_source_block 1
_cod_database_code 1557135

loop_
_space_group_symop_id
_space_group_symop_operation_xyz
1 x,y,z
2 1/2-x,-y,1/2+z
3 -x,y,z
4 1/2+x,-y,1/2+z

loop_
_atom_site_label
_atom_site_type_symbol
_atom_site_thermal_displace_type
_atom_site_fract_x
_atom_site_fract_y
_atom_site_fract_z
_atom_site_occupancy
_atom_site_U_iso_or_equiv
_atom_site_calc_flag
_atom_site_refinement_flags
_atom_site_disorder_assembly
_atom_site_disorder_group
Cd Cd Uiso 0.00000 0.26429(4) -0.00106(3) 1.000 0.0310 . . . .
Cl1 Cl Uiso 0.00000 0.24255(15) 0.39102(19) 1.000 0.0350 . . . .
Cl2 Cl Uiso 0.00000 0.6898(2) -0.0737(3) 1.000 0.0450 . . . .
S S Uiso -0.17211(5) 0.11967(11) -0.11011(19) 1.000 0.0350 . . . .
N1 N Uiso -0.3576(3) 0.2705(5) -0.0670(8) 1.000 0.0490 . . . .
N2 N Uiso -0.2396(2) 0.5521(4) -0.0651(5) 1.000 0.0350 . . . .
C C Uiso -0.2617(2) 0.3310(5) -0.0768(5) 1.000 0.0270 . . . .
H11 H Uiso -0.4042(3) 0.3737(5) -0.0533(8) 1.000 0.0860 . . . .
H12 H Uiso -0.3742(3) 0.1276(5) -0.0742(8) 1.000 0.0460 . . . .
H21 H Uiso -0.2877(2) 0.6516(4) -0.0515(5) 1.000 0.0780 . . . .
H22 H Uiso -0.1771(2) 0.5967(4) -0.0711(5) 1.000 0.0550 . . . .

loop_
_atom_type_symbol
_atom_type_description
_atom_type_scat_dispersion_real
_atom_type_scat_dispersion_imag
_atom_type_scat_source
C C 0.0033 0.0016 ' International Tables Vol C Tables 4.2.6.8 and 6.1.1.4'
H H 0.0000 0.0000 ' International Tables Vol C Tables 4.2.6.8 and 6.1.1.4'
Cd Cd -0.8075 1.2024 ' International Tables Vol C Tables 4.2.6.8 and 6.1.1.4'
Cl Cl 0.1484 0.1585 ' International Tables Vol C Tables 4.2.6.8 and 6.1.1.4'
N N 0.0061 0.0033 ' International Tables Vol C Tables 4.2.6.8 and 6.1.1.4'
S S 0.1246 0.1234 ' International Tables Vol C Tables 4.2.6.8 and 6.1.1.4'

loop_
_geom_angle_atom_site_label_1
_geom_angle_atom_site_label_2
_geom_angle_atom_site_label_3
_geom_angle
_geom_angle_site_symmetry_1
_geom_angle_site_symmetry_2
_geom_angle_site_symmetry_3
_geom_angle_publ_flag
Cl1 Cd Cl2 103.63(5) . . . yes
Cl1 Cd S 105.35(3) . . . yes
Cl1 Cd S 105.35(3) . . 3_555 yes
Cl2 Cd S 106.05(2) . . . yes
Cl2 Cd S 106.05(2) . . 3_555 yes
S Cd S 128.09(3) . . 3_555 yes
Cd S C 109.92(10) . . . yes
S C N1 118.2(2) . . . yes
S C N2 123.7(2) . . . yes
N1 C N2 118.1(3) . . . yes
C N1 H11 120.0(4) . . . no
C N1 H12 120.0(5) . . . no
H11 N1 H12 119.9(6) . . . no
C N2 H21 120.0(3) . . . no
C N2 H22 120.0(3) . . . no
H21 N2 H22 120.0(4) . . . no

loop_
_geom_bond_atom_site_label_1
_geom_bond_atom_site_label_2
_geom_bond_distance
_geom_bond_site_symmetry_1
_geom_bond_site_symmetry_2
_geom_bond_publ_flag
Cd Cl1 2.5446(14) . . yes
Cd Cl2 2.5179(13) . . yes
Cd S 2.5095(9) . . yes
Cd S 2.5095(9) . 3_555 yes
S C 1.713(3) . . yes
N1 C 1.307(5) . . yes
N2 C 1.320(4) . . yes
N1 H11 0.861(5) . . no
N1 H12 0.860(4) . . no
N2 H21 0.860(4) . . no
N2 H22 0.860(4) . . no

loop_
_geom_hbond_atom_site_label_D
_geom_hbond_atom_site_label_H
_geom_hbond_atom_site_label_A
_geom_hbond_distance_DH
_geom_hbond_distance_HA
_geom_hbond_distance_DA
_geom_hbond_angle_DHA
_geom_hbond_site_symmetry_A
_geom_hbond_publ_flag
N1 H11 Cl1 0.861(5) 2.585(3) 3.402(3) 158.7(5) 2_464 yes
N1 H12 Cl1 0.860(4) 2.720(3) 3.529(3) 157.2(4) 2_454 yes
N2 H22 Cl2 0.860(4) 2.384(3) 3.242(3) 175.1(3) . yes

loop_
_geom_torsion_atom_site_label_1
_geom_torsion_atom_site_label_2
_geom_torsion_atom_site_label_3
_geom_torsion_atom_site_label_4
_geom_torsion
_geom_torsion_site_symmetry_1
_geom_torsion_site_symmetry_2
_geom_torsion_site_symmetry_3
_geom_torsion_site_symmetry_4
_geom_torsion_publ_flag
Cl1 Cd S C 78.52(13) . . . . no
Cl2 Cd S C -30.94(13) . . . . no
S Cd S C -157.16(12) 3_555 . . . no
Cd S C N1 -160.4(3) . . . . no
Cd S C N2 21.2(3) . . . . no
